data_1004104
loop_
_publ_author_name
'Abraham, F'
'Mentre, O'

_publ_section_title
;
Bi~1.7~V~8~O~16~ The first Bi-hollandite-type compound
;
_journal_coden_ASTM JSSCBI
_journal_name_full 'Journal of Solid State Chemistry'
_journal_page_first 127
_journal_page_last 133
_journal_paper_doi 10.1006/jssc.1994.1082
_journal_volume 109
_journal_year 1994
_chemical_formula_structural 'Bi1.62 V8 O16'
_chemical_formula_sum 'Bi1.62 O16 V8'
_chemical_name_systematic 'Bismuth vanadium oxide (1.7/8/16)'
_space_group_IT_number 87
_symmetry_cell_setting tetragonal
_symmetry_Int_Tables_number 87
_symmetry_space_group_name_Hall '-I 4'
_symmetry_space_group_name_H-M 'I 4/m'
_cell_angle_alpha 90
_cell_angle_beta 90
_cell_angle_gamma 90
_cell_formula_units_Z 1
_cell_length_a 9.930(4)
_cell_length_b 9.930(4)
_cell_length_c 2.914(1)
_cell_volume 287.3
_refine_ls_R_factor_all 0.022
_cod_database_code 1004104

loop_
_symmetry_equiv_pos_as_xyz
x,y,z
-x,-y,z
-y,x,z
y,-x,z
-x,-y,-z
x,y,-z
y,-x,-z
-y,x,-z
1/2+x,1/2+y,1/2+z
1/2-x,1/2-y,1/2+z
1/2-y,1/2+x,1/2+z
1/2+y,1/2-x,1/2+z
1/2-x,1/2-y,1/2-z
1/2+x,1/2+y,1/2-z
1/2+y,1/2-x,1/2-z
1/2-y,1/2+x,1/2-z

loop_
_atom_site_aniso_label
_atom_site_aniso_U_11
_atom_site_aniso_U_12
_atom_site_aniso_U_13
_atom_site_aniso_U_22
_atom_site_aniso_U_23
_atom_site_aniso_U_33
Bi1 0.0147(3) 0. 0. 0.0147(3) 0. 0.0322(9)
V1 0.0058(4) 0.0002(3) 0. 0.0058(4) 0. 0.0090(5)

loop_
_atom_site_label
_atom_site_type_symbol
_atom_site_symmetry_multiplicity
_atom_site_Wyckoff_symbol
_atom_site_fract_x
_atom_site_fract_y
_atom_site_fract_z
_atom_site_occupancy
_atom_site_attached_hydrogens
_atom_site_calc_flag
Bi1 Bi3+ 4 e 0. 0. 0.10449(28) 0.406(2) 0 d
V1 V3+ 8 h 0.35504(8) 0.17023(8) 0. 1. 0 d
O1 O2- 8 h 0.15302(36) 0.19406(36) 0. 1. 0 d
O2 O2- 8 h 0.54078(36) 0.16439(36) 0. 1. 0 d

loop_
_atom_type_symbol
_atom_type_oxidation_number
Bi3+ 3.000
V3+ 3.390
O2- -2.000
